data_7104435
loop_
_publ_author_name
'Nixon, Tracy D'
'Dingwall, Lee D'
'Lynam, Jason M'
'Whitwood, Adrian C'

_publ_section_title
;
 Self-assembly of a hydrogen bonded framework from a gold phosphine
 complex with a pendant uracil group.
;
_journal_issue 20
_journal_name_full 'Chemical communications (Cambridge, England)'
_journal_page_first 2890
_journal_page_last 2892
_journal_paper_doi 10.1039/b821671a
_journal_volume 34
_journal_year 2009
_chemical_formula_moiety 'C16 H13 Au Cl N2 O2 P, O'
_chemical_formula_sum 'C16 H13 Au Cl N2 O3 P'
_chemical_formula_weight 544.67
_chemical_name_systematic
;
?
;
_space_group_IT_number 15
_symmetry_cell_setting monoclinic
_symmetry_space_group_name_Hall '-C 2yc'
_symmetry_space_group_name_H-M 'C 1 2/c 1'
_atom_sites_solution_hydrogens geom
_atom_sites_solution_primary direct
_atom_sites_solution_secondary difmap
_audit_creation_method SHELXL-97
_cell_angle_alpha 90.00
_cell_angle_beta 91.195(4)
_cell_angle_gamma 90.00
_cell_formula_units_Z 8
_cell_length_a 32.580(7)
_cell_length_b 11.448(3)
_cell_length_c 13.397(3)
_cell_measurement_reflns_used 5112
_cell_measurement_temperature 110(2)
_cell_measurement_theta_max 28.26
_cell_measurement_theta_min 2.41
_cell_volume 4995.7(19)
_computing_cell_refinement 'Bruker SMART'
_computing_data_collection 'Bruker SMART'
_computing_data_reduction 'Bruker SAINT'
_computing_molecular_graphics 'Bruker SHELXTL'
_computing_publication_material 'Bruker SHELXTL'
_computing_structure_refinement 'SHELXL-97 (Sheldrick, 1997)'
_computing_structure_solution 'SHELXS-97 (Sheldrick, 1997)'
_diffrn_ambient_temperature 110(2)
_diffrn_measured_fraction_theta_full 0.996
_diffrn_measured_fraction_theta_max 0.996
_diffrn_measurement_device_type 'CCD area detector'
_diffrn_measurement_method 'phi and omega scans'
_diffrn_radiation_monochromator graphite
_diffrn_radiation_source 'fine-focus sealed tube'
_diffrn_radiation_type MoK\a
_diffrn_radiation_wavelength 0.71073
_diffrn_reflns_av_R_equivalents 0.0503
_diffrn_reflns_av_sigmaI/netI 0.0490
_diffrn_reflns_limit_h_max 41
_diffrn_reflns_limit_h_min -43
_diffrn_reflns_limit_k_max 15
_diffrn_reflns_limit_k_min -15
_diffrn_reflns_limit_l_max 17
_diffrn_reflns_limit_l_min -17
_diffrn_reflns_number 23748
_diffrn_reflns_theta_full 28.31
_diffrn_reflns_theta_max 28.31
_diffrn_reflns_theta_min 1.89
_exptl_absorpt_coefficient_mu 6.072
_exptl_absorpt_correction_T_max 0.690
_exptl_absorpt_correction_T_min 0.338
_exptl_absorpt_correction_type multi-scan
_exptl_absorpt_process_details 'SADABS v2.03; (Sheldrick)'
_exptl_crystal_colour colourless
_exptl_crystal_density_diffrn 1.448
_exptl_crystal_density_method 'not measured'
_exptl_crystal_description needle
_exptl_crystal_F_000 2064
_exptl_crystal_size_max 0.33
_exptl_crystal_size_mid 0.19
_exptl_crystal_size_min 0.06
_platon_squeeze_details
;
;
_refine_diff_density_max 4.230
_refine_diff_density_min -2.859
_refine_diff_density_rms 0.263
_refine_ls_extinction_method none
_refine_ls_goodness_of_fit_ref 1.084
_refine_ls_hydrogen_treatment constr
_refine_ls_matrix_type full
_refine_ls_number_parameters 219
_refine_ls_number_reflns 6195
_refine_ls_number_restraints 0
_refine_ls_restrained_S_all 1.084
_refine_ls_R_factor_all 0.0756
_refine_ls_R_factor_gt 0.0615
_refine_ls_shift/su_max 0.001
_refine_ls_shift/su_mean 0.000
_refine_ls_structure_factor_coef Fsqd
_refine_ls_weighting_details 'calc w=1/[\s^2^(Fo^2^)+(0.0774P)^2^+119.6950P] where P=(Fo^2^+2Fc^2^)/3'
_refine_ls_weighting_scheme calc
_refine_ls_wR_factor_gt 0.1582
_refine_ls_wR_factor_ref 0.1641
_reflns_number_gt 4933
_reflns_number_total 6195
_reflns_threshold_expression >2sigma(I)
_cod_data_source_file b821671a.txt
_cod_data_source_block jml0727m
_cod_depositor_comments
;
The following automatic conversions were performed:
'_symmetry_cell_setting' value 'Monoclinic' changed to 'monoclinic'
according to '/home/saulius/struct/CIF-dictionaries/cif_core.dic'
dictionary named 'cif_core.dic' version 2.4.1 from 2010-06-29.

Automatic conversion script
Id: cif_fix_enum 1527 2010-12-29 10:47:43Z saulius 
;
_cod_original_sg_symbol_H-M C2/c
_cod_database_code 7104435

loop_
_symmetry_equiv_pos_as_xyz
'x, y, z'
'-x, y, -z+1/2'
'x+1/2, y+1/2, z'
'-x+1/2, y+1/2, -z+1/2'
'-x, -y, -z'
'x, -y, z-1/2'
'-x+1/2, -y+1/2, -z'
'x+1/2, -y+1/2, z-1/2'

loop_
_atom_site_label
_atom_site_type_symbol
_atom_site_fract_x
_atom_site_fract_y
_atom_site_fract_z
_atom_site_U_iso_or_equiv
_atom_site_adp_type
_atom_site_occupancy
_atom_site_symmetry_multiplicity
_atom_site_calc_flag
_atom_site_refinement_flags
_atom_site_disorder_assembly
_atom_site_disorder_group
Au1 Au 0.326383(11) 0.65341(3) 0.03742(2) 0.02603(12) Uani 1 1 d . . .
C1 C 0.3715(3) 0.4923(8) 0.2101(5) 0.0268(18) Uani 1 1 d . . .
C2 C 0.4101(3) 0.4978(11) 0.1566(7) 0.042(3) Uani 1 1 d . . .
C3 C 0.4461(3) 0.5245(14) 0.3186(7) 0.055(4) Uani 1 1 d . . .
C4 C 0.3728(3) 0.5002(10) 0.3106(6) 0.038(2) Uani 1 1 d . . .
H4 H 0.3480 0.4944 0.3462 0.046 Uiso 1 1 calc R . .
C5 C 0.2834(3) 0.4792(7) 0.2145(6) 0.0253(17) Uani 1 1 d . . .
C6 C 0.2815(3) 0.3905(7) 0.2827(6) 0.0278(19) Uani 1 1 d . . .
H6 H 0.3034 0.3359 0.2874 0.033 Uiso 1 1 calc R . .
C7 C 0.2479(3) 0.3782(8) 0.3461(6) 0.0289(18) Uani 1 1 d . . .
H7 H 0.2469 0.3147 0.3916 0.035 Uiso 1 1 calc R . .
C8 C 0.2171(3) 0.4567(9) 0.3420(7) 0.037(2) Uani 1 1 d . . .
H8 H 0.1949 0.4511 0.3867 0.045 Uiso 1 1 calc R . .
C9 C 0.2180(3) 0.5467(11) 0.2713(9) 0.050(3) Uani 1 1 d . . .
H9 H 0.1957 0.5997 0.2653 0.060 Uiso 1 1 calc R . .
C10 C 0.2516(3) 0.5588(9) 0.2099(7) 0.037(2) Uani 1 1 d . . .
H10 H 0.2527 0.6223 0.1643 0.045 Uiso 1 1 calc R . .
C11 C 0.3264(3) 0.3570(7) 0.0600(6) 0.0249(17) Uani 1 1 d . . .
C12 C 0.3522(4) 0.2618(10) 0.0864(8) 0.049(3) Uani 1 1 d . . .
H12 H 0.3710 0.2676 0.1414 0.059 Uiso 1 1 calc R . .
C13 C 0.3497(5) 0.1624(10) 0.0316(10) 0.057(3) Uani 1 1 d . . .
H13 H 0.3667 0.0980 0.0498 0.068 Uiso 1 1 calc R . .
C14 C 0.3231(5) 0.1514(11) -0.0505(9) 0.059(4) Uani 1 1 d . . .
H14 H 0.3221 0.0813 -0.0883 0.071 Uiso 1 1 calc R . .
C15 C 0.2982(4) 0.2440(11) -0.0755(8) 0.051(3) Uani 1 1 d . . .
H15 H 0.2796 0.2371 -0.1309 0.061 Uiso 1 1 calc R . .
C16 C 0.2995(3) 0.3470(9) -0.0220(7) 0.034(2) Uani 1 1 d . . .
H16 H 0.2823 0.4106 -0.0408 0.041 Uiso 1 1 calc R . .
Cl1 Cl 0.33158(9) 0.8199(2) -0.05692(16) 0.0380(5) Uani 1 1 d . . .
N1 N 0.4444(3) 0.5163(11) 0.2159(6) 0.056(3) Uani 1 1 d . . .
H1 H 0.4678 0.5238 0.1850 0.067 Uiso 1 1 calc R . .
N2 N 0.4087(3) 0.5163(10) 0.3624(5) 0.047(3) Uani 1 1 d . . .
H2 H 0.4078 0.5218 0.4278 0.057 Uiso 1 1 calc R . .
O1 O 0.4128(2) 0.4955(8) 0.0658(5) 0.050(2) Uani 1 1 d . . .
O2 O 0.4778(2) 0.5373(12) 0.3660(5) 0.082(4) Uani 1 1 d . . .
P1 P 0.32602(7) 0.4924(2) 0.13162(14) 0.0241(4) Uani 1 1 d . . .
O3 O 0.4359(2) 0.8656(6) 0.3147(4) 0.0316(14) Uani 1 1 d . . .

loop_
_atom_site_aniso_label
_atom_site_aniso_U_11
_atom_site_aniso_U_22
_atom_site_aniso_U_33
_atom_site_aniso_U_23
_atom_site_aniso_U_13
_atom_site_aniso_U_12
Au1 0.0331(2) 0.03170(19) 0.01318(16) 0.00186(12) -0.00262(11) -0.00124(14)
C1 0.037(5) 0.034(5) 0.009(3) 0.004(3) -0.004(3) -0.006(4)
C2 0.031(5) 0.077(8) 0.017(4) 0.001(4) -0.002(3) 0.003(5)
C3 0.034(6) 0.114(11) 0.017(4) 0.017(5) -0.002(4) -0.006(6)
C4 0.028(5) 0.070(7) 0.017(4) 0.004(4) 0.000(3) -0.003(5)
C5 0.030(4) 0.029(4) 0.018(3) -0.001(3) -0.003(3) -0.001(3)
C6 0.047(5) 0.009(3) 0.026(4) -0.014(3) -0.007(4) 0.003(3)
C7 0.036(5) 0.031(4) 0.020(4) 0.004(3) -0.006(3) -0.006(4)
C8 0.032(5) 0.044(6) 0.036(5) 0.006(4) 0.007(4) -0.001(4)
C9 0.037(6) 0.058(7) 0.057(7) 0.036(6) 0.010(5) 0.014(5)
C10 0.040(5) 0.036(5) 0.035(5) 0.017(4) 0.006(4) 0.008(4)
C11 0.038(5) 0.020(4) 0.017(3) 0.003(3) 0.002(3) 0.001(3)
C12 0.067(8) 0.046(6) 0.035(5) 0.006(5) -0.005(5) 0.013(6)
C13 0.087(10) 0.036(6) 0.048(7) 0.006(5) 0.011(6) 0.006(6)
C14 0.096(11) 0.044(7) 0.039(6) -0.018(5) 0.017(6) -0.019(7)
C15 0.067(8) 0.053(7) 0.032(5) -0.007(5) -0.003(5) -0.026(6)
C16 0.037(5) 0.044(6) 0.022(4) 0.005(4) -0.007(4) -0.009(4)
Cl1 0.0575(15) 0.0343(12) 0.0221(10) 0.0038(8) -0.0011(9) -0.0036(10)
N1 0.027(4) 0.127(10) 0.013(3) 0.005(5) -0.002(3) -0.003(5)
N2 0.030(4) 0.102(8) 0.009(3) -0.004(4) -0.010(3) 0.006(5)
O1 0.037(4) 0.102(7) 0.010(3) 0.001(3) -0.002(3) 0.002(4)
O2 0.030(4) 0.200(13) 0.016(3) 0.001(5) -0.007(3) -0.001(6)
P1 0.0292(11) 0.0325(11) 0.0104(8) -0.0001(8) -0.0037(7) 0.0008(9)
O3 0.031(3) 0.053(4) 0.010(2) -0.011(2) -0.004(2) -0.001(3)

loop_
_atom_type_symbol
_atom_type_description
_atom_type_scat_dispersion_real
_atom_type_scat_dispersion_imag
_atom_type_scat_source
C C 0.0033 0.0016 'International Tables Vol C Tables 4.2.6.8 and 6.1.1.4'
H H 0.0000 0.0000 'International Tables Vol C Tables 4.2.6.8 and 6.1.1.4'
N N 0.0061 0.0033 'International Tables Vol C Tables 4.2.6.8 and 6.1.1.4'
O O 0.0106 0.0060 'International Tables Vol C Tables 4.2.6.8 and 6.1.1.4'
P P 0.1023 0.0942 'International Tables Vol C Tables 4.2.6.8 and 6.1.1.4'
Cl Cl 0.1484 0.1585 'International Tables Vol C Tables 4.2.6.8 and 6.1.1.4'
Au Au -2.0133 8.8022 'International Tables Vol C Tables 4.2.6.8 and 6.1.1.4'

loop_
_geom_angle_atom_site_label_1
_geom_angle_atom_site_label_2
_geom_angle_atom_site_label_3
_geom_angle
_geom_angle_site_symmetry_1
_geom_angle_site_symmetry_3
_geom_angle_publ_flag
P1 Au1 Cl1 176.00(9) . . ?
C4 C1 C2 118.4(8) . . ?
C4 C1 P1 126.4(7) . . ?
C2 C1 P1 114.9(6) . . ?
O1 C2 N1 120.3(9) . . ?
O1 C2 C1 124.6(9) . . ?
N1 C2 C1 114.9(8) . . ?
O2 C3 N2 122.9(9) . . ?
O2 C3 N1 123.3(10) . . ?
N2 C3 N1 113.9(9) . . ?
C1 C4 N2 121.9(9) . . ?
C1 C4 H4 119.0 . . ?
N2 C4 H4 119.0 . . ?
C6 C5 C10 118.5(8) . . ?
C6 C5 P1 121.3(7) . . ?
C10 C5 P1 120.3(7) . . ?
C5 C6 C7 121.6(8) . . ?
C5 C6 H6 119.2 . . ?
C7 C6 H6 119.2 . . ?
C8 C7 C6 119.8(8) . . ?
C8 C7 H7 120.1 . . ?
C6 C7 H7 120.1 . . ?
C7 C8 C9 119.4(9) . . ?
C7 C8 H8 120.3 . . ?
C9 C8 H8 120.3 . . ?
C10 C9 C8 120.2(10) . . ?
C10 C9 H9 119.9 . . ?
C8 C9 H9 119.9 . . ?
C5 C10 C9 120.4(9) . . ?
C5 C10 H10 119.8 . . ?
C9 C10 H10 119.8 . . ?
C16 C11 C12 119.6(9) . . ?
C16 C11 P1 118.3(7) . . ?
C12 C11 P1 122.2(7) . . ?
C13 C12 C11 118.8(11) . . ?
C13 C12 H12 120.6 . . ?
C11 C12 H12 120.6 . . ?
C12 C13 C14 122.2(12) . . ?
C12 C13 H13 118.9 . . ?
C14 C13 H13 118.9 . . ?
C15 C14 C13 118.6(10) . . ?
C15 C14 H14 120.7 . . ?
C13 C14 H14 120.7 . . ?
C14 C15 C16 121.4(11) . . ?
C14 C15 H15 119.3 . . ?
C16 C15 H15 119.3 . . ?
C15 C16 C11 119.5(10) . . ?
C15 C16 H16 120.3 . . ?
C11 C16 H16 120.3 . . ?
C2 N1 C3 127.1(9) . . ?
C2 N1 H1 116.4 . . ?
C3 N1 H1 116.4 . . ?
C4 N2 C3 123.7(8) . . ?
C4 N2 H2 118.1 . . ?
C3 N2 H2 118.1 . . ?
C1 P1 C5 106.0(4) . . ?
C1 P1 C11 107.0(4) . . ?
C5 P1 C11 105.5(4) . . ?
C1 P1 Au1 108.5(3) . . ?
C5 P1 Au1 115.5(3) . . ?
C11 P1 Au1 113.8(3) . . ?

loop_
_geom_bond_atom_site_label_1
_geom_bond_atom_site_label_2
_geom_bond_distance
_geom_bond_site_symmetry_2
_geom_bond_publ_flag
Au1 P1 2.234(2) . ?
Au1 Cl1 2.295(2) . ?
C1 C4 1.350(11) . ?
C1 C2 1.462(13) . ?
C1 P1 1.798(9) . ?
C2 O1 1.221(11) . ?
C2 N1 1.374(12) . ?
C3 O2 1.209(13) . ?
C3 N2 1.368(13) . ?
C3 N1 1.379(12) . ?
C4 N2 1.359(12) . ?
C4 H4 0.9500 . ?
C5 C6 1.368(12) . ?
C5 C10 1.379(13) . ?
C5 P1 1.804(9) . ?
C6 C7 1.406(13) . ?
C6 H6 0.9500 . ?
C7 C8 1.348(14) . ?
C7 H7 0.9500 . ?
C8 C9 1.401(14) . ?
C8 H8 0.9500 . ?
C9 C10 1.389(14) . ?
C9 H9 0.9500 . ?
C10 H10 0.9500 . ?
C11 C16 1.394(12) . ?
C11 C12 1.417(14) . ?
C11 P1 1.823(8) . ?
C12 C13 1.356(17) . ?
C12 H12 0.9500 . ?
C13 C14 1.39(2) . ?
C13 H13 0.9500 . ?
C14 C15 1.37(2) . ?
C14 H14 0.9500 . ?
C15 C16 1.380(15) . ?
C15 H15 0.9500 . ?
C16 H16 0.9500 . ?
N1 H1 0.8800 . ?
N2 H2 0.8800 . ?

loop_
_geom_hbond_atom_site_label_D
_geom_hbond_atom_site_label_H
_geom_hbond_atom_site_label_A
_geom_hbond_distance_DH
_geom_hbond_distance_HA
_geom_hbond_distance_DA
_geom_hbond_angle_DHA
_geom_hbond_site_symmetry_A
N2 H2 O1 0.88 1.86 2.729(9) 168 6_566
N1 H1 O2 0.88 1.92 2.793(12) 173 2_655

loop_
_geom_torsion_atom_site_label_1
_geom_torsion_atom_site_label_2
_geom_torsion_atom_site_label_3
_geom_torsion_atom_site_label_4
_geom_torsion
_geom_torsion_site_symmetry_1
_geom_torsion_site_symmetry_2
_geom_torsion_site_symmetry_3
_geom_torsion_site_symmetry_4
_geom_torsion_publ_flag
C4 C1 C2 O1 -177.5(12) . . . . ?
P1 C1 C2 O1 -4.4(16) . . . . ?
C4 C1 C2 N1 -2.9(16) . . . . ?
P1 C1 C2 N1 170.2(9) . . . . ?
C2 C1 C4 N2 1.9(17) . . . . ?
P1 C1 C4 N2 -170.3(9) . . . . ?
C10 C5 C6 C7 1.1(13) . . . . ?
P1 C5 C6 C7 -178.6(6) . . . . ?
C5 C6 C7 C8 -1.7(13) . . . . ?
C6 C7 C8 C9 2.9(15) . . . . ?
C7 C8 C9 C10 -3.7(18) . . . . ?
C6 C5 C10 C9 -1.8(15) . . . . ?
P1 C5 C10 C9 177.8(9) . . . . ?
C8 C9 C10 C5 3.1(19) . . . . ?
C16 C11 C12 C13 -0.9(16) . . . . ?
P1 C11 C12 C13 177.6(9) . . . . ?
C11 C12 C13 C14 1(2) . . . . ?
C12 C13 C14 C15 -1(2) . . . . ?
C13 C14 C15 C16 0.8(19) . . . . ?
C14 C15 C16 C11 -0.7(17) . . . . ?
C12 C11 C16 C15 0.8(14) . . . . ?
P1 C11 C16 C15 -177.8(8) . . . . ?
O1 C2 N1 C3 178.1(14) . . . . ?
C1 C2 N1 C3 3(2) . . . . ?
O2 C3 N1 C2 177.6(15) . . . . ?
N2 C3 N1 C2 -2(2) . . . . ?
C1 C4 N2 C3 -0.8(19) . . . . ?
O2 C3 N2 C4 -179.0(15) . . . . ?
N1 C3 N2 C4 1(2) . . . . ?
C4 C1 P1 C5 -9.8(10) . . . . ?
C2 C1 P1 C5 177.8(8) . . . . ?
C4 C1 P1 C11 -122.0(9) . . . . ?
C2 C1 P1 C11 65.5(8) . . . . ?
C4 C1 P1 Au1 114.8(9) . . . . ?
C2 C1 P1 Au1 -57.7(8) . . . . ?
C6 C5 P1 C1 -53.7(8) . . . . ?
C10 C5 P1 C1 126.7(8) . . . . ?
C6 C5 P1 C11 59.6(8) . . . . ?
C10 C5 P1 C11 -120.0(8) . . . . ?
C6 C5 P1 Au1 -173.8(6) . . . . ?
C10 C5 P1 Au1 6.6(9) . . . . ?
C16 C11 P1 C1 -166.0(7) . . . . ?
C12 C11 P1 C1 15.5(9) . . . . ?
C16 C11 P1 C5 81.4(8) . . . . ?
C12 C11 P1 C5 -97.2(9) . . . . ?
C16 C11 P1 Au1 -46.2(8) . . . . ?
C12 C11 P1 Au1 135.3(8) . . . . ?

loop_
_platon_squeeze_void_nr
_platon_squeeze_void_average_x
_platon_squeeze_void_average_y
_platon_squeeze_void_average_z
_platon_squeeze_void_volume
_platon_squeeze_void_count_electrons
_platon_squeeze_void_content
1 0.500 0.000 0.188 802 245 ' '
2 0.000 0.500 0.882 803 245 ' '
3 0.355 0.190 0.761 6 2 ' '
4 0.645 0.190 0.739 6 3 ' '
5 0.145 0.310 0.239 6 2 ' '
6 0.855 0.310 0.261 6 1 ' '
7 0.145 0.690 0.739 6 3 ' '
8 0.855 0.690 0.761 6 2 ' '
9 0.355 0.810 0.261 6 1 ' '
10 0.645 0.810 0.239 6 2 ' '
